data_7212070
loop_
_publ_author_name
'Rodr\'iguez-Di\'eguez, A.'
'Salinas-Castillo, A.'
'Sironi, A.'
'Seco, J. M.'
'Colacio, E.'

_publ_section_title
;
 A chiral diamondoid 3D lanthanum metal--organic framework displaying
 blue-greenish long lifetime photoluminescence emission
;
_journal_issue 6
_journal_name_full CrystEngComm
_journal_page_first 1876
_journal_paper_doi 10.1039/b919243c
_journal_volume 12
_journal_year 2010
_chemical_formula_sum 'C7 H11 La N10 O6'
_chemical_formula_weight 470.17
_chemical_name_systematic
;
?
;
_space_group_IT_number 24
_symmetry_cell_setting orthorhombic
_symmetry_space_group_name_Hall 'I 2b 2c'
_symmetry_space_group_name_H-M 'I 21 21 21'
_atom_sites_solution_hydrogens geom
_atom_sites_solution_primary direct
_atom_sites_solution_secondary difmap
_audit_creation_method SHELXL-97
_cell_angle_alpha 90.00
_cell_angle_beta 90.00
_cell_angle_gamma 90.00
_cell_formula_units_Z 4
_cell_length_a 8.8840(7)
_cell_length_b 13.0930(6)
_cell_length_c 13.1346(4)
_cell_measurement_reflns_used 8165
_cell_measurement_temperature 293(2)
_cell_measurement_theta_max 29.48
_cell_measurement_theta_min 2.20
_cell_volume 1527.79(15)
_computing_cell_refinement 'BRUKER APEX2'
_computing_data_collection 'BRUKER APEX2'
_computing_molecular_graphics 'Bruker SHELXTL)'
_computing_publication_material 'publCIF (Westrip, 2007)'
_computing_structure_refinement 'SHELXL-97 (Sheldrick, 2008)'
_computing_structure_solution 'SHELXS-97 (Sheldrick, 2008)'
_diffrn_ambient_temperature 293(2)
_diffrn_measured_fraction_theta_full 0.967
_diffrn_measured_fraction_theta_max 0.967
_diffrn_radiation_monochromator graphite
_diffrn_radiation_source 'fine-focus sealed tube'
_diffrn_radiation_type MoK\a
_diffrn_radiation_wavelength 0.71073
_diffrn_reflns_av_R_equivalents 0.0169
_diffrn_reflns_av_sigmaI/netI 0.0192
_diffrn_reflns_limit_h_max 12
_diffrn_reflns_limit_h_min -12
_diffrn_reflns_limit_k_max 18
_diffrn_reflns_limit_k_min -17
_diffrn_reflns_limit_l_max 17
_diffrn_reflns_limit_l_min -17
_diffrn_reflns_number 9504
_diffrn_reflns_theta_full 29.48
_diffrn_reflns_theta_max 29.48
_diffrn_reflns_theta_min 2.20
_exptl_absorpt_coefficient_mu 2.848
_exptl_absorpt_correction_T_max 1.000
_exptl_absorpt_correction_T_min 0.894
_exptl_absorpt_correction_type multi-scan
_exptl_absorpt_process_details '(SADABS; Sheldrick, 2004)'
_exptl_crystal_colour colourless
_exptl_crystal_density_diffrn 2.044
_exptl_crystal_density_method 'not measured'
_exptl_crystal_description prismatic
_exptl_crystal_F_000 912
_exptl_crystal_size_max 0.20
_exptl_crystal_size_mid 0.16
_exptl_crystal_size_min 0.12
_refine_diff_density_max 0.658
_refine_diff_density_min -0.254
_refine_diff_density_rms 0.056
_refine_ls_abs_structure_details 'Flack H D (1983), Acta Cryst. A39, 876-881'
_refine_ls_abs_structure_Flack -0.006(12)
_refine_ls_extinction_method none
_refine_ls_goodness_of_fit_ref 1.061
_refine_ls_hydrogen_treatment mixed
_refine_ls_matrix_type full
_refine_ls_number_parameters 129
_refine_ls_number_reflns 2018
_refine_ls_number_restraints 4
_refine_ls_restrained_S_all 1.061
_refine_ls_R_factor_all 0.0128
_refine_ls_R_factor_gt 0.0125
_refine_ls_shift/su_max 0.002
_refine_ls_shift/su_mean 0.000
_refine_ls_structure_factor_coef Fsqd
_refine_ls_weighting_details 'calc w=1/[\s^2^(Fo^2^)+(0.0101P)^2^+0.7123P] where P=(Fo^2^+2Fc^2^)/3'
_refine_ls_weighting_scheme calc
_refine_ls_wR_factor_gt 0.0297
_refine_ls_wR_factor_ref 0.0298
_reflns_number_gt 1988
_reflns_number_total 2018
_reflns_threshold_expression >2sigma(I)
_cod_data_source_file b919243c.txt
_cod_data_source_block anto28
_cod_depositor_comments
;
The following automatic conversions were performed:

'_symmetry_cell_setting' value 'Orthorhombic' changed to
'orthorhombic' according to
/home/saulius/struct/CIF-dictionaries/cif_core.dic dictionary named
'cif_core.dic' version 2.4.2 from
2011-04-26.

'_exptl_absorpt_correction_type' value 'MULTI-SCAN'
changed to 'multi-scan' according to
/home/saulius/struct/CIF-dictionaries/cif_core.dic dictionary named
'cif_core.dic' version 2.4.2 from 2011-04-26.

Automatic conversion script
Id: cif_fix_values 1891 2012-01-12 08:04:46Z andrius 
;
_cod_original_sg_symbol_H-M I212121
_cod_database_code 7212070

loop_
_symmetry_equiv_pos_as_xyz
'x, y, z'
'-x, -y+1/2, z'
'x, -y, -z+1/2'
'-x, y+1/2, -z+1/2'
'x+1/2, y+1/2, z+1/2'
'-x+1/2, -y+1, z+1/2'
'x+1/2, -y+1/2, -z+1'
'-x+1/2, y+1, -z+1'

loop_
_atom_site_label
_atom_site_type_symbol
_atom_site_fract_x
_atom_site_fract_y
_atom_site_fract_z
_atom_site_U_iso_or_equiv
_atom_site_adp_type
_atom_site_occupancy
_atom_site_symmetry_multiplicity
_atom_site_calc_flag
_atom_site_refinement_flags
La1 La 0.5000 0.7500 0.705951(7) 0.01576(4) Uani 1 2 d S
N1A N 0.66423(19) 0.67060(13) 0.56017(13) 0.0283(4) Uani 1 1 d .
N2A N 0.6985(2) 0.57322(13) 0.53569(14) 0.0353(4) Uani 1 1 d .
C5A C 0.7500 0.72641(17) 0.5000 0.0222(5) Uani 1 2 d S
C6A C 0.7500 0.83866(19) 0.5000 0.0215(5) Uani 1 2 d S
N7A N 0.66577(18) 0.88358(13) 0.57070(13) 0.0252(3) Uani 1 1 d .
C8A C 0.6663(2) 0.98640(15) 0.56959(16) 0.0315(4) Uani 1 1 d .
H8A H 0.6086 1.0217 0.6171 0.038 Uiso 1 1 calc R
C9A C 0.7500 1.0405(2) 0.5000 0.0361(7) Uani 1 2 d S
H9A H 0.7500 1.1115 0.5000 0.043 Uiso 1 2 calc SR
N1B N 0.10306(19) 0.91723(13) 0.76503(16) 0.0347(4) Uani 1 1 d .
N2B N -0.03892(18) 0.95072(14) 0.7591(2) 0.0451(5) Uani 1 1 d .
C5B C 0.1870(3) 1.0000 0.7500 0.0241(5) Uani 1 2 d S
C6B C 0.3551(3) 1.0000 0.7500 0.0199(4) Uani 1 2 d S
O1B O 0.42070(14) 0.91671(9) 0.76211(11) 0.0249(3) Uani 1 1 d .
O1 O 0.5000 0.7500 0.90173(13) 0.0479(5) Uani 1 2 d SD
O2 O 0.23315(16) 0.72032(10) 0.76659(14) 0.0355(3) Uani 1 1 d D
O1W O 0.2500 0.8420(3) 1.0000 0.1015(16) Uani 1 2 d SD
H1 H 0.428(2) 0.778(2) 0.9408(18) 0.068(10) Uiso 1 1 d D
H21 H 0.181(3) 0.6623(14) 0.764(3) 0.069(10) Uiso 1 1 d D
H22 H 0.174(3) 0.7756(17) 0.770(3) 0.095(13) Uiso 1 1 d D
H1W H 0.327(5) 0.883(4) 1.018(7) 0.24(4) Uiso 1 1 d D

loop_
_atom_site_aniso_label
_atom_site_aniso_U_11
_atom_site_aniso_U_22
_atom_site_aniso_U_33
_atom_site_aniso_U_23
_atom_site_aniso_U_13
_atom_site_aniso_U_12
La1 0.01583(6) 0.01308(6) 0.01837(6) 0.000 0.000 0.00066(8)
N1A 0.0358(9) 0.0198(8) 0.0293(9) -0.0003(7) 0.0131(7) -0.0019(7)
N2A 0.0503(11) 0.0220(8) 0.0335(9) 0.0005(7) 0.0102(8) -0.0013(8)
C5A 0.0253(11) 0.0209(16) 0.0204(10) 0.000 0.0065(8) 0.000
C6A 0.0223(12) 0.0201(12) 0.0220(11) 0.000 0.0009(9) 0.000
N7A 0.0271(8) 0.0214(8) 0.0270(8) 0.0006(7) 0.0073(6) 0.0002(7)
C8A 0.0358(10) 0.0213(9) 0.0375(11) -0.0054(8) 0.0130(8) 0.0013(7)
C9A 0.0423(17) 0.0200(12) 0.0460(17) 0.000 0.0129(13) 0.000
N1B 0.0198(8) 0.0229(8) 0.0615(12) 0.0007(8) 0.0022(8) -0.0014(6)
N2B 0.0194(9) 0.0289(9) 0.0868(16) 0.0002(10) 0.0016(8) -0.0025(6)
C5B 0.0216(11) 0.0169(11) 0.0339(13) -0.0027(10) 0.000 0.000
C6B 0.0217(11) 0.0185(11) 0.0195(11) -0.0054(9) 0.000 0.000
O1B 0.0229(6) 0.0174(6) 0.0344(7) -0.0057(5) -0.0038(5) 0.0031(5)
O1 0.0517(12) 0.0681(14) 0.0240(9) 0.000 0.000 0.017(2)
O2 0.0209(6) 0.0260(7) 0.0595(10) -0.0031(6) 0.0076(7) -0.0040(5)
O1W 0.160(4) 0.0430(17) 0.102(3) 0.000 0.085(3) 0.000

loop_
_atom_type_symbol
_atom_type_description
_atom_type_scat_dispersion_real
_atom_type_scat_dispersion_imag
_atom_type_scat_source
C C 0.0033 0.0016 'International Tables Vol C Tables 4.2.6.8 and 6.1.1.4'
La La -0.2871 2.4523 'International Tables Vol C Tables 4.2.6.8 and 6.1.1.4'
N N 0.0061 0.0033 'International Tables Vol C Tables 4.2.6.8 and 6.1.1.4'
O O 0.0106 0.0060 'International Tables Vol C Tables 4.2.6.8 and 6.1.1.4'
H H 0.0000 0.0000 'International Tables Vol C Tables 4.2.6.8 and 6.1.1.4'

loop_
_geom_angle_atom_site_label_1
_geom_angle_atom_site_label_2
_geom_angle_atom_site_label_3
_geom_angle
_geom_angle_site_symmetry_1
_geom_angle_site_symmetry_3
O1B La1 O1B 144.34(7) 2_665 .
O1B La1 O2 76.64(4) 2_665 2_665
O1B La1 O2 92.20(4) . 2_665
O1B La1 O2 92.20(4) 2_665 .
O1B La1 O2 76.64(4) . .
O2 La1 O2 143.31(8) 2_665 .
O1B La1 O1 72.17(3) 2_665 .
O1B La1 O1 72.17(3) . .
O2 La1 O1 71.66(4) 2_665 .
O2 La1 O1 71.66(4) . .
O1B La1 N1A 138.20(5) 2_665 2_665
O1B La1 N1A 72.64(5) . 2_665
O2 La1 N1A 133.64(5) 2_665 2_665
O2 La1 N1A 76.67(6) . 2_665
O1 La1 N1A 136.91(4) . 2_665
O1B La1 N1A 72.64(5) 2_665 .
O1B La1 N1A 138.20(5) . .
O2 La1 N1A 76.67(6) 2_665 .
O2 La1 N1A 133.64(5) . .
O1 La1 N1A 136.91(4) . .
N1A La1 N1A 86.19(8) 2_665 .
O1B La1 N7A 77.84(5) 2_665 2_665
O1B La1 N7A 125.90(4) . 2_665
O2 La1 N7A 139.67(5) 2_665 2_665
O2 La1 N7A 67.91(5) . 2_665
O1 La1 N7A 127.85(4) . 2_665
N1A La1 N7A 60.56(6) 2_665 2_665
N1A La1 N7A 66.14(5) . 2_665
O1B La1 N7A 125.90(4) 2_665 .
O1B La1 N7A 77.84(5) . .
O2 La1 N7A 67.91(5) 2_665 .
O2 La1 N7A 139.67(5) . .
O1 La1 N7A 127.85(4) . .
N1A La1 N7A 66.14(5) 2_665 .
N1A La1 N7A 60.56(6) . .
N7A La1 N7A 104.31(7) 2_665 .
C5A N1A N2A 104.51(15) . .
C5A N1A La1 122.65(12) . .
N2A N1A La1 132.36(11) . .
N2A N2A N1A 109.14(10) 8_645 .
N1A C5A N1A 112.7(2) . 8_645
N1A C5A C6A 123.65(11) . .
N1A C5A C6A 123.65(11) 8_645 .
N7A C6A N7A 127.5(2) . 8_645
N7A C6A C5A 116.25(12) . .
N7A C6A C5A 116.25(12) 8_645 .
C6A N7A C8A 115.64(18) . .
C6A N7A La1 116.59(14) . .
C8A N7A La1 127.76(13) . .
N7A C8A C9A 121.61(19) . .
N7A C8A H8A 119.2 . .
C9A C8A H8A 119.2 . .
C8A C9A C8A 118.0(3) 8_645 .
C8A C9A H9A 121.0 8_645 .
C8A C9A H9A 121.0 . .
C5B N1B N2B 104.66(16) . .
N2B N2B N1B 109.45(11) 3_576 .
N1B C5B N1B 111.8(2) . 3_576
N1B C5B C6B 124.11(12) . .
N1B C5B C6B 124.11(12) 3_576 .
O1B C6B O1B 124.3(2) . 3_576
O1B C6B C5B 117.86(11) . .
O1B C6B C5B 117.86(11) 3_576 .
C6B O1B La1 152.90(10) . .
La1 O1 H1 124.8(18) . .
La1 O2 H21 127(2) . .
La1 O2 H22 116(2) . .
H21 O2 H22 113(3) . .

loop_
_geom_bond_atom_site_label_1
_geom_bond_atom_site_label_2
_geom_bond_distance
_geom_bond_site_symmetry_2
La1 O1B 2.4092(12) 2_665
La1 O1B 2.4092(12) .
La1 O2 2.5309(14) 2_665
La1 O2 2.5309(14) .
La1 O1 2.5715(18) .
La1 N1A 2.6222(16) 2_665
La1 N1A 2.6222(16) .
La1 N7A 2.8954(17) 2_665
La1 N7A 2.8954(17) .
N1A C5A 1.3188(19) .
N1A N2A 1.350(2) .
N2A N2A 1.311(4) 8_645
C5A N1A 1.3188(19) 8_645
C5A C6A 1.470(4) .
C6A N7A 1.330(2) .
C6A N7A 1.330(2) 8_645
N7A C8A 1.346(3) .
C8A C9A 1.375(2) .
C8A H8A 0.9300 .
C9A C8A 1.375(2) 8_645
C9A H9A 0.9300 .
N1B C5B 1.330(2) .
N1B N2B 1.338(2) .
N2B N2B 1.312(4) 3_576
C5B N1B 1.330(2) 3_576
C5B C6B 1.493(3) .
C6B O1B 1.2466(16) .
C6B O1B 1.2466(16) 3_576
O1 H1 0.899(10) .
O2 H21 0.889(10) .
O2 H22 0.898(10) .
O1W H1W 0.902(10) .
